data_4103693
loop_
_publ_author_name
'Paul D. Oldenburg'
'Yan Feng'
'Iweta Pryjomska-Ray'
'Daniel Ness'
'Lawrence Que'

_publ_section_title
;
 Olefin Cis-Dihydroxylation with Bio-Inspired Iron Catalysts. Evidence for
 an FeII/FeIV Catalytic Cycle
;
_journal_name_full 'Journal of the American Chemical Society'
_journal_page_first 17713
_journal_page_last 17723
_journal_paper_doi 10.1021/ja1021014
_journal_volume 132
_journal_year 2010
_chemical_formula_moiety 'C38 H34 Fe N6 O4, 2(C F3 O3 S), 4(C2 H3 N)'
_chemical_formula_sum 'C48 H46 F6 Fe N10 O10 S2'
_chemical_formula_weight 1156.92
_chemical_name_common 07081a
_chemical_name_systematic
; 
 ? 
;
_space_group_IT_number 2
_symmetry_cell_setting triclinic
_symmetry_space_group_name_Hall '-P 1'
_symmetry_space_group_name_H-M 'P -1'
_atom_sites_solution_hydrogens geom
_atom_sites_solution_primary direct
_atom_sites_solution_secondary difmap
_audit_creation_method SHELXL-97
_cell_angle_alpha 88.168(2)
_cell_angle_beta 83.446(2)
_cell_angle_gamma 62.227(2)
_cell_formula_units_Z 1
_cell_length_a 11.2171(12)
_cell_length_b 11.2665(12)
_cell_length_c 11.9035(13)
_cell_measurement_reflns_used 2493
_cell_measurement_temperature 123(2)
_cell_measurement_theta_max 26.77
_cell_measurement_theta_min 2.54
_cell_volume 1322.0(2)
_computing_cell_refinement 'Bruker SMART'
_computing_data_collection 'Bruker SMART'
_computing_data_reduction 'Bruker SAINT'
_computing_molecular_graphics 'Bruker SHELXTL'
_computing_publication_material 'Bruker SHELXTL'
_computing_structure_refinement 'Bruker SHELXTL'
_computing_structure_solution 'Bruker SHELXTL'
_diffrn_ambient_temperature 123(2)
_diffrn_measured_fraction_theta_full 0.982
_diffrn_measured_fraction_theta_max 0.982
_diffrn_measurement_device_type 'CCD area detector'
_diffrn_measurement_method 'phi and omega scans'
_diffrn_radiation_monochromator graphite
_diffrn_radiation_source 'sealed tube'
_diffrn_radiation_type MoK\a
_diffrn_radiation_wavelength 0.71073
_diffrn_reflns_av_R_equivalents 0.0383
_diffrn_reflns_av_sigmaI/netI 0.0528
_diffrn_reflns_limit_h_max 14
_diffrn_reflns_limit_h_min -14
_diffrn_reflns_limit_k_max 14
_diffrn_reflns_limit_k_min -14
_diffrn_reflns_limit_l_max 15
_diffrn_reflns_limit_l_min 0
_diffrn_reflns_number 14160
_diffrn_reflns_theta_full 27.17
_diffrn_reflns_theta_max 27.16
_diffrn_reflns_theta_min 1.72
_exptl_absorpt_coefficient_mu 0.451
_exptl_absorpt_correction_T_max 0.9648
_exptl_absorpt_correction_T_min 0.8581
_exptl_absorpt_correction_type multi-scan
_exptl_absorpt_process_details 'SADABS (G. Sheldric, 2003)'
_exptl_crystal_colour Green
_exptl_crystal_density_diffrn 1.453
_exptl_crystal_density_method 'not measured'
_exptl_crystal_description Block
_exptl_crystal_F_000 596
_exptl_crystal_size_max 0.35
_exptl_crystal_size_mid 0.27
_exptl_crystal_size_min 0.08
_refine_diff_density_max 0.409
_refine_diff_density_min -0.383
_refine_diff_density_rms 0.062
_refine_ls_extinction_method none
_refine_ls_goodness_of_fit_ref 1.096
_refine_ls_hydrogen_treatment constr
_refine_ls_matrix_type full
_refine_ls_number_parameters 352
_refine_ls_number_reflns 5774
_refine_ls_number_restraints 0
_refine_ls_restrained_S_all 1.096
_refine_ls_R_factor_all 0.0746
_refine_ls_R_factor_gt 0.0459
_refine_ls_shift/su_max 0.000
_refine_ls_shift/su_mean 0.000
_refine_ls_structure_factor_coef Fsqd
_refine_ls_weighting_details 'calc w=1/[\s^2^(Fo^2^)+(0.0457P)^2^+0.2839P] where P=(Fo^2^+2Fc^2^)/3'
_refine_ls_weighting_scheme calc
_refine_ls_wR_factor_gt 0.1011
_refine_ls_wR_factor_ref 0.1092
_reflns_number_gt 4063
_reflns_number_total 5774
_reflns_threshold_expression >2sigma(I)
_cod_data_source_file ja1021014_si_003.cif
_cod_data_source_block 07081a
_cod_original_sg_symbol_H-M 'P -1 '
_cod_database_code 4103693

loop_
_symmetry_equiv_pos_as_xyz
'x, y, z'
'-x, -y, -z'

loop_
_atom_site_label
_atom_site_type_symbol
_atom_site_fract_x
_atom_site_fract_y
_atom_site_fract_z
_atom_site_U_iso_or_equiv
_atom_site_adp_type
_atom_site_occupancy
_atom_site_symmetry_multiplicity
_atom_site_calc_flag
_atom_site_refinement_flags
Fe1 Fe 0.5000 0.5000 0.5000 0.02236(13) Uani 1 2 d S
C1 C 0.6745(2) 0.4112(2) 0.24832(18) 0.0247(5) Uani 1 1 d .
H1A H 0.7137 0.4044 0.1675 0.030 Uiso 1 1 calc R
N1 N 0.75634(18) 0.27710(18) 0.29358(15) 0.0241(4) Uani 1 1 d .
H1B H 0.8277 0.2211 0.2489 0.029 Uiso 1 1 calc R
C2 C 0.7344(2) 0.2315(2) 0.39412(18) 0.0229(5) Uani 1 1 d .
O1 O 0.64940(16) 0.30677(15) 0.47194(12) 0.0283(4) Uani 1 1 d .
C3 C 0.8132(2) 0.0862(2) 0.41502(18) 0.0222(5) Uani 1 1 d .
C4 C 0.8879(2) -0.0097(2) 0.32869(19) 0.0243(5) Uani 1 1 d .
H4B H 0.8943 0.0179 0.2529 0.029 Uiso 1 1 calc R
C5 C 0.9523(2) -0.1441(2) 0.35327(19) 0.0277(5) Uani 1 1 d .
H5B H 1.0033 -0.2089 0.2944 0.033 Uiso 1 1 calc R
C6 C 0.9430(2) -0.1853(2) 0.4640(2) 0.0267(5) Uani 1 1 d .
C7 C 0.8694(2) -0.0916(2) 0.5503(2) 0.0306(6) Uani 1 1 d .
H7A H 0.8631 -0.1193 0.6260 0.037 Uiso 1 1 calc R
C8 C 0.8052(2) 0.0432(2) 0.52475(19) 0.0278(5) Uani 1 1 d .
H8A H 0.7543 0.1078 0.5838 0.033 Uiso 1 1 calc R
O2 O 1.00704(17) -0.32089(16) 0.47814(14) 0.0362(4) Uani 1 1 d .
C9 C 0.9879(3) -0.3671(3) 0.5893(2) 0.0409(7) Uani 1 1 d .
H9A H 1.0354 -0.4655 0.5888 0.061 Uiso 1 1 calc R
H9B H 0.8909 -0.3353 0.6119 0.061 Uiso 1 1 calc R
H9C H 1.0245 -0.3322 0.6432 0.061 Uiso 1 1 calc R
C10 C 0.6890(2) 0.5252(2) 0.29911(18) 0.0237(5) Uani 1 1 d .
C11 C 0.7599(2) 0.5807(2) 0.23432(19) 0.0286(5) Uani 1 1 d .
H11A H 0.8041 0.5437 0.1615 0.034 Uiso 1 1 calc R
C12 C 0.7661(3) 0.6907(3) 0.2765(2) 0.0343(6) Uani 1 1 d .
H12A H 0.8150 0.7296 0.2333 0.041 Uiso 1 1 calc R
C13 C 0.7004(2) 0.7426(3) 0.3817(2) 0.0330(6) Uani 1 1 d .
H13A H 0.7011 0.8193 0.4119 0.040 Uiso 1 1 calc R
C14 C 0.6333(2) 0.6806(2) 0.4426(2) 0.0307(5) Uani 1 1 d .
H14A H 0.5894 0.7158 0.5159 0.037 Uiso 1 1 calc R
N2 N 0.62707(18) 0.57341(18) 0.40360(15) 0.0251(4) Uani 1 1 d .
C15 C 0.5284(2) 0.4402(2) 0.24188(18) 0.0238(5) Uani 1 1 d .
C16 C 0.4910(2) 0.4206(2) 0.14020(19) 0.0283(5) Uani 1 1 d .
H16A H 0.5572 0.3855 0.0762 0.034 Uiso 1 1 calc R
C17 C 0.3582(3) 0.4517(2) 0.1310(2) 0.0326(6) Uani 1 1 d .
H17A H 0.3318 0.4379 0.0615 0.039 Uiso 1 1 calc R
C18 C 0.2649(2) 0.5031(2) 0.2249(2) 0.0317(6) Uani 1 1 d .
H18A H 0.1720 0.5279 0.2212 0.038 Uiso 1 1 calc R
C19 C 0.3086(2) 0.5179(2) 0.3248(2) 0.0291(5) Uani 1 1 d .
H19A H 0.2439 0.5515 0.3898 0.035 Uiso 1 1 calc R
N3 N 0.43775(19) 0.48736(18) 0.33507(15) 0.0245(4) Uani 1 1 d .
O3 O 0.9102(2) 0.3538(2) -0.00553(18) 0.0613(6) Uani 1 1 d .
O4 O 1.08696(19) 0.1318(2) -0.07085(15) 0.0477(5) Uani 1 1 d .
O5 O 0.96987(18) 0.16624(19) 0.11767(16) 0.0464(5) Uani 1 1 d .
S1 S 1.01195(6) 0.22372(6) 0.02189(5) 0.03132(16) Uani 1 1 d .
C20 C 1.1400(3) 0.2565(3) 0.0753(2) 0.0385(6) Uani 1 1 d .
F1 F 1.23359(18) 0.1468(2) 0.11729(17) 0.0725(6) Uani 1 1 d .
F2 F 1.08492(19) 0.3507(2) 0.15660(14) 0.0663(5) Uani 1 1 d .
F3 F 1.2033(2) 0.2970(2) -0.00364(14) 0.0672(6) Uani 1 1 d .
N4 N 0.4734(3) 0.7621(3) 0.1133(3) 0.0712(8) Uani 1 1 d .
C21 C 0.3601(3) 0.8016(3) 0.1236(2) 0.0406(6) Uani 1 1 d .
C22 C 0.2158(3) 0.8513(3) 0.1320(3) 0.0595(9) Uani 1 1 d .
H22A H 0.1727 0.9113 0.1986 0.089 Uiso 1 1 calc R
H22B H 0.1951 0.7757 0.1394 0.089 Uiso 1 1 calc R
H22C H 0.1812 0.9007 0.0638 0.089 Uiso 1 1 calc R
N5 N 0.4324(5) 1.1412(4) 0.3266(3) 0.1227(16) Uani 1 1 d .
C23 C 0.4966(4) 1.0898(3) 0.2458(3) 0.0603(9) Uani 1 1 d .
C24 C 0.5719(3) 1.0234(3) 0.1421(3) 0.0572(8) Uani 1 1 d .
H24A H 0.6680 0.9973 0.1445 0.086 Uiso 1 1 calc R
H24B H 0.5382 1.0841 0.0793 0.086 Uiso 1 1 calc R
H24C H 0.5613 0.9431 0.1311 0.086 Uiso 1 1 calc R

loop_
_atom_site_aniso_label
_atom_site_aniso_U_11
_atom_site_aniso_U_22
_atom_site_aniso_U_33
_atom_site_aniso_U_23
_atom_site_aniso_U_13
_atom_site_aniso_U_12
Fe1 0.0226(2) 0.0205(3) 0.0200(2) -0.00362(18) -0.00036(18) -0.0068(2)
C1 0.0284(12) 0.0230(13) 0.0173(11) 0.0005(9) 0.0012(9) -0.0082(10)
N1 0.0238(10) 0.0186(10) 0.0228(10) -0.0023(8) 0.0027(8) -0.0048(8)
C2 0.0211(11) 0.0225(12) 0.0235(12) -0.0017(9) -0.0038(9) -0.0085(10)
O1 0.0300(9) 0.0224(9) 0.0227(8) -0.0018(7) 0.0010(7) -0.0047(7)
C3 0.0188(11) 0.0222(12) 0.0244(11) -0.0008(9) -0.0007(9) -0.0088(10)
C4 0.0236(11) 0.0251(13) 0.0233(12) 0.0017(9) -0.0002(9) -0.0112(10)
C5 0.0237(12) 0.0231(13) 0.0304(13) -0.0037(10) 0.0049(10) -0.0074(10)
C6 0.0199(11) 0.0199(13) 0.0358(13) 0.0040(10) -0.0028(10) -0.0058(10)
C7 0.0329(13) 0.0330(15) 0.0236(12) 0.0069(10) -0.0042(10) -0.0137(12)
C8 0.0283(13) 0.0261(13) 0.0236(12) -0.0030(10) -0.0010(10) -0.0083(11)
O2 0.0354(10) 0.0225(9) 0.0391(10) 0.0067(8) 0.0008(8) -0.0054(8)
C9 0.0466(16) 0.0316(15) 0.0413(15) 0.0163(12) -0.0099(13) -0.0153(13)
C10 0.0230(11) 0.0210(12) 0.0242(12) 0.0036(9) -0.0071(9) -0.0070(10)
C11 0.0323(13) 0.0275(13) 0.0243(12) 0.0059(10) -0.0058(10) -0.0123(11)
C12 0.0398(15) 0.0359(15) 0.0340(14) 0.0080(11) -0.0069(11) -0.0233(13)
C13 0.0369(14) 0.0285(14) 0.0380(14) 0.0001(11) -0.0090(11) -0.0178(12)
C14 0.0306(13) 0.0310(14) 0.0302(13) -0.0040(10) -0.0030(10) -0.0140(11)
N2 0.0270(10) 0.0223(11) 0.0250(10) -0.0018(8) -0.0034(8) -0.0105(9)
C15 0.0306(12) 0.0160(12) 0.0219(11) 0.0014(9) -0.0034(9) -0.0084(10)
C16 0.0369(14) 0.0247(13) 0.0231(12) 0.0000(10) -0.0035(10) -0.0141(11)
C17 0.0435(15) 0.0317(14) 0.0272(13) 0.0022(10) -0.0127(11) -0.0196(12)
C18 0.0298(13) 0.0262(14) 0.0401(14) 0.0039(11) -0.0140(11) -0.0119(11)
C19 0.0266(13) 0.0282(14) 0.0307(13) 0.0007(10) -0.0032(10) -0.0114(11)
N3 0.0251(10) 0.0209(10) 0.0242(10) -0.0026(8) -0.0025(8) -0.0080(8)
O3 0.0631(14) 0.0432(13) 0.0669(14) 0.0079(11) -0.0339(12) -0.0104(11)
O4 0.0485(12) 0.0638(14) 0.0382(11) -0.0215(10) 0.0088(9) -0.0339(11)
O5 0.0417(11) 0.0435(12) 0.0509(12) -0.0055(9) 0.0189(9) -0.0221(10)
S1 0.0312(3) 0.0333(4) 0.0297(3) -0.0019(3) -0.0033(3) -0.0151(3)
C20 0.0475(16) 0.0495(18) 0.0273(13) -0.0010(12) 0.0000(12) -0.0307(15)
F1 0.0485(11) 0.0821(15) 0.0877(14) 0.0213(11) -0.0350(10) -0.0263(11)
F2 0.0731(12) 0.0948(15) 0.0486(10) -0.0319(10) 0.0076(9) -0.0548(12)
F3 0.0954(14) 0.1003(16) 0.0450(10) -0.0029(10) 0.0082(9) -0.0815(13)
N4 0.0450(17) 0.079(2) 0.084(2) -0.0050(17) -0.0138(15) -0.0220(16)
C21 0.0430(17) 0.0369(16) 0.0408(16) 0.0001(12) -0.0073(13) -0.0172(14)
C22 0.0394(17) 0.049(2) 0.091(3) 0.0030(18) -0.0034(16) -0.0221(15)
N5 0.191(5) 0.097(3) 0.061(2) -0.034(2) -0.004(3) -0.051(3)
C23 0.083(2) 0.047(2) 0.0472(19) -0.0068(16) -0.0189(18) -0.0242(19)
C24 0.0471(18) 0.054(2) 0.060(2) -0.0022(16) -0.0002(15) -0.0165(16)

loop_
_atom_type_symbol
_atom_type_description
_atom_type_scat_dispersion_real
_atom_type_scat_dispersion_imag
_atom_type_scat_source
C C 0.0033 0.0016 'International Tables Vol C Tables 4.2.6.8 and 6.1.1.4'
H H 0.0000 0.0000 'International Tables Vol C Tables 4.2.6.8 and 6.1.1.4'
N N 0.0061 0.0033 'International Tables Vol C Tables 4.2.6.8 and 6.1.1.4'
O O 0.0106 0.0060 'International Tables Vol C Tables 4.2.6.8 and 6.1.1.4'
F F 0.0171 0.0103 'International Tables Vol C Tables 4.2.6.8 and 6.1.1.4'
S S 0.1246 0.1234 'International Tables Vol C Tables 4.2.6.8 and 6.1.1.4'
Fe Fe 0.3463 0.8444 'International Tables Vol C Tables 4.2.6.8 and 6.1.1.4'

loop_
_geom_angle_atom_site_label_1
_geom_angle_atom_site_label_2
_geom_angle_atom_site_label_3
_geom_angle
_geom_angle_site_symmetry_1
_geom_angle_site_symmetry_3
O1 Fe1 O1 180.00(9) . 2_666
O1 Fe1 N2 90.40(7) . .
O1 Fe1 N2 89.60(7) 2_666 .
O1 Fe1 N2 89.60(7) . 2_666
O1 Fe1 N2 90.40(7) 2_666 2_666
N2 Fe1 N2 180.0 . 2_666
O1 Fe1 N3 87.67(6) . .
O1 Fe1 N3 92.33(6) 2_666 .
N2 Fe1 N3 83.93(7) . .
N2 Fe1 N3 96.07(7) 2_666 .
O1 Fe1 N3 92.33(6) . 2_666
O1 Fe1 N3 87.67(6) 2_666 2_666
N2 Fe1 N3 96.07(7) . 2_666
N2 Fe1 N3 83.93(7) 2_666 2_666
N3 Fe1 N3 180.0 . 2_666
N1 C1 C10 115.41(18) . .
N1 C1 C15 112.05(18) . .
C10 C1 C15 114.49(18) . .
N1 C1 H1A 104.5 . .
C10 C1 H1A 104.5 . .
C15 C1 H1A 104.5 . .
C2 N1 C1 127.34(18) . .
C2 N1 H1B 116.3 . .
C1 N1 H1B 116.3 . .
O1 C2 N1 122.6(2) . .
O1 C2 C3 118.8(2) . .
N1 C2 C3 118.62(19) . .
C2 O1 Fe1 140.52(15) . .
C8 C3 C4 118.8(2) . .
C8 C3 C2 117.9(2) . .
C4 C3 C2 123.2(2) . .
C5 C4 C3 120.1(2) . .
C5 C4 H4B 119.9 . .
C3 C4 H4B 119.9 . .
C4 C5 C6 120.3(2) . .
C4 C5 H5B 119.9 . .
C6 C5 H5B 119.9 . .
O2 C6 C7 124.4(2) . .
O2 C6 C5 115.3(2) . .
C7 C6 C5 120.2(2) . .
C6 C7 C8 119.0(2) . .
C6 C7 H7A 120.5 . .
C8 C7 H7A 120.5 . .
C7 C8 C3 121.5(2) . .
C7 C8 H8A 119.2 . .
C3 C8 H8A 119.2 . .
C6 O2 C9 116.63(19) . .
O2 C9 H9A 109.5 . .
O2 C9 H9B 109.5 . .
H9A C9 H9B 109.5 . .
O2 C9 H9C 109.5 . .
H9A C9 H9C 109.5 . .
H9B C9 H9C 109.5 . .
N2 C10 C11 122.0(2) . .
N2 C10 C1 119.18(19) . .
C11 C10 C1 118.8(2) . .
C10 C11 C12 119.4(2) . .
C10 C11 H11A 120.3 . .
C12 C11 H11A 120.3 . .
C13 C12 C11 119.0(2) . .
C13 C12 H12A 120.5 . .
C11 C12 H12A 120.5 . .
C12 C13 C14 118.5(2) . .
C12 C13 H13A 120.8 . .
C14 C13 H13A 120.8 . .
N2 C14 C13 123.4(2) . .
N2 C14 H14A 118.3 . .
C13 C14 H14A 118.3 . .
C14 N2 C10 117.7(2) . .
C14 N2 Fe1 119.45(15) . .
C10 N2 Fe1 122.45(15) . .
N3 C15 C16 121.4(2) . .
N3 C15 C1 119.27(19) . .
C16 C15 C1 119.3(2) . .
C17 C16 C15 120.4(2) . .
C17 C16 H16A 119.8 . .
C15 C16 H16A 119.8 . .
C18 C17 C16 118.3(2) . .
C18 C17 H17A 120.8 . .
C16 C17 H17A 120.8 . .
C17 C18 C19 118.7(2) . .
C17 C18 H18A 120.6 . .
C19 C18 H18A 120.6 . .
N3 C19 C18 123.5(2) . .
N3 C19 H19A 118.3 . .
C18 C19 H19A 118.3 . .
C19 N3 C15 117.60(19) . .
C19 N3 Fe1 120.67(15) . .
C15 N3 Fe1 121.57(14) . .
O4 S1 O3 116.68(13) . .
O4 S1 O5 114.69(12) . .
O3 S1 O5 113.87(13) . .
O4 S1 C20 102.79(12) . .
O3 S1 C20 103.99(13) . .
O5 S1 C20 102.25(12) . .
F3 C20 F1 106.8(2) . .
F3 C20 F2 107.3(2) . .
F1 C20 F2 108.0(2) . .
F3 C20 S1 112.55(18) . .
F1 C20 S1 110.95(19) . .
F2 C20 S1 111.11(19) . .
N4 C21 C22 177.8(3) . .
C21 C22 H22A 109.5 . .
C21 C22 H22B 109.5 . .
H22A C22 H22B 109.5 . .
C21 C22 H22C 109.5 . .
H22A C22 H22C 109.5 . .
H22B C22 H22C 109.5 . .
N5 C23 C24 176.9(4) . .
C23 C24 H24A 109.5 . .
C23 C24 H24B 109.5 . .
H24A C24 H24B 109.5 . .
C23 C24 H24C 109.5 . .
H24A C24 H24C 109.5 . .
H24B C24 H24C 109.5 . .

loop_
_geom_bond_atom_site_label_1
_geom_bond_atom_site_label_2
_geom_bond_distance
_geom_bond_site_symmetry_2
Fe1 O1 2.0433(15) .
Fe1 O1 2.0433(15) 2_666
Fe1 N2 2.1667(18) .
Fe1 N2 2.1667(18) 2_666
Fe1 N3 2.1868(18) .
Fe1 N3 2.1868(18) 2_666
C1 N1 1.477(3) .
C1 C10 1.519(3) .
C1 C15 1.524(3) .
C1 H1A 1.0000 .
N1 C2 1.329(3) .
N1 H1B 0.8800 .
C2 O1 1.257(3) .
C2 C3 1.483(3) .
C3 C8 1.386(3) .
C3 C4 1.398(3) .
C4 C5 1.378(3) .
C4 H4B 0.9500 .
C5 C6 1.392(3) .
C5 H5B 0.9500 .
C6 O2 1.366(3) .
C6 C7 1.383(3) .
C7 C8 1.385(3) .
C7 H7A 0.9500 .
C8 H8A 0.9500 .
O2 C9 1.436(3) .
C9 H9A 0.9800 .
C9 H9B 0.9800 .
C9 H9C 0.9800 .
C10 N2 1.348(3) .
C10 C11 1.382(3) .
C11 C12 1.385(3) .
C11 H11A 0.9500 .
C12 C13 1.374(3) .
C12 H12A 0.9500 .
C13 C14 1.382(3) .
C13 H13A 0.9500 .
C14 N2 1.342(3) .
C14 H14A 0.9500 .
C15 N3 1.350(3) .
C15 C16 1.381(3) .
C16 C17 1.380(3) .
C16 H16A 0.9500 .
C17 C18 1.375(3) .
C17 H17A 0.9500 .
C18 C19 1.379(3) .
C18 H18A 0.9500 .
C19 N3 1.343(3) .
C19 H19A 0.9500 .
O3 S1 1.432(2) .
O4 S1 1.4306(18) .
O5 S1 1.4338(18) .
S1 C20 1.821(3) .
C20 F3 1.310(3) .
C20 F1 1.323(3) .
C20 F2 1.328(3) .
N4 C21 1.126(4) .
C21 C22 1.437(4) .
C22 H22A 0.9800 .
C22 H22B 0.9800 .
C22 H22C 0.9800 .
N5 C23 1.126(4) .
C23 C24 1.424(4) .
C24 H24A 0.9800 .
C24 H24B 0.9800 .
C24 H24C 0.9800 .

loop_
_geom_hbond_atom_site_label_D
_geom_hbond_atom_site_label_H
_geom_hbond_atom_site_label_A
_geom_hbond_distance_DH
_geom_hbond_distance_HA
_geom_hbond_distance_DA
_geom_hbond_angle_DHA
N1 H1B O5 0.88 1.98 2.813(2) 156.3

loop_
_geom_torsion_atom_site_label_1
_geom_torsion_atom_site_label_2
_geom_torsion_atom_site_label_3
_geom_torsion_atom_site_label_4
_geom_torsion
_geom_torsion_site_symmetry_1
C10 C1 N1 C2 73.6(3) .
C15 C1 N1 C2 -59.8(3) .
C1 N1 C2 O1 -11.1(3) .
C1 N1 C2 C3 168.70(19) .
N1 C2 O1 Fe1 7.5(4) .
C3 C2 O1 Fe1 -172.27(16) .
O1 Fe1 O1 C2 128(100) 2_666
N2 Fe1 O1 C2 -42.8(2) .
N2 Fe1 O1 C2 137.2(2) 2_666
N3 Fe1 O1 C2 41.1(2) .
N3 Fe1 O1 C2 -138.9(2) 2_666
O1 C2 C3 C8 -10.0(3) .
N1 C2 C3 C8 170.2(2) .
O1 C2 C3 C4 166.0(2) .
N1 C2 C3 C4 -13.9(3) .
C8 C3 C4 C5 -0.2(3) .
C2 C3 C4 C5 -176.1(2) .
C3 C4 C5 C6 0.3(3) .
C4 C5 C6 O2 178.0(2) .
C4 C5 C6 C7 -0.3(3) .
O2 C6 C7 C8 -177.9(2) .
C5 C6 C7 C8 0.3(3) .
C6 C7 C8 C3 -0.2(3) .
C4 C3 C8 C7 0.2(3) .
C2 C3 C8 C7 176.3(2) .
C7 C6 O2 C9 4.2(3) .
C5 C6 O2 C9 -174.0(2) .
N1 C1 C10 N2 -75.8(3) .
C15 C1 C10 N2 56.6(3) .
N1 C1 C10 C11 107.4(2) .
C15 C1 C10 C11 -120.3(2) .
N2 C10 C11 C12 -1.2(3) .
C1 C10 C11 C12 175.6(2) .
C10 C11 C12 C13 -0.5(4) .
C11 C12 C13 C14 1.6(4) .
C12 C13 C14 N2 -1.1(4) .
C13 C14 N2 C10 -0.5(3) .
C13 C14 N2 Fe1 -173.23(18) .
C11 C10 N2 C14 1.7(3) .
C1 C10 N2 C14 -175.1(2) .
C11 C10 N2 Fe1 174.16(16) .
C1 C10 N2 Fe1 -2.6(3) .
O1 Fe1 N2 C14 -136.90(17) .
O1 Fe1 N2 C14 43.10(17) 2_666
N2 Fe1 N2 C14 -161(33) 2_666
N3 Fe1 N2 C14 135.48(18) .
N3 Fe1 N2 C14 -44.52(18) 2_666
O1 Fe1 N2 C10 50.75(17) .
O1 Fe1 N2 C10 -129.25(17) 2_666
N2 Fe1 N2 C10 27(33) 2_666
N3 Fe1 N2 C10 -36.86(17) .
N3 Fe1 N2 C10 143.14(17) 2_666
N1 C1 C15 N3 83.6(2) .
C10 C1 C15 N3 -50.3(3) .
N1 C1 C15 C16 -97.9(2) .
C10 C1 C15 C16 128.2(2) .
N3 C15 C16 C17 1.3(3) .
C1 C15 C16 C17 -177.1(2) .
C15 C16 C17 C18 0.4(4) .
C16 C17 C18 C19 -1.7(4) .
C17 C18 C19 N3 1.5(4) .
C18 C19 N3 C15 0.2(3) .
C18 C19 N3 Fe1 -175.33(18) .
C16 C15 N3 C19 -1.6(3) .
C1 C15 N3 C19 176.8(2) .
C16 C15 N3 Fe1 173.89(16) .
C1 C15 N3 Fe1 -7.6(3) .
O1 Fe1 N3 C19 126.94(18) .
O1 Fe1 N3 C19 -53.06(18) 2_666
N2 Fe1 N3 C19 -142.41(18) .
N2 Fe1 N3 C19 37.60(18) 2_666
N3 Fe1 N3 C19 -167(28) 2_666
O1 Fe1 N3 C15 -48.45(17) .
O1 Fe1 N3 C15 131.55(17) 2_666
N2 Fe1 N3 C15 42.20(17) .
N2 Fe1 N3 C15 -137.80(17) 2_666
N3 Fe1 N3 C15 18(28) 2_666
O4 S1 C20 F3 54.0(2) .
O3 S1 C20 F3 -68.1(2) .
O5 S1 C20 F3 173.2(2) .
O4 S1 C20 F1 -65.6(2) .
O3 S1 C20 F1 172.34(19) .
O5 S1 C20 F1 53.6(2) .
O4 S1 C20 F2 174.30(19) .
O3 S1 C20 F2 52.2(2) .
O5 S1 C20 F2 -66.5(2) .
